data_2224863
loop_
_publ_author_name
'Ahmad, Matloob'
'Siddiqui, Hamid Latif'
'Zia-ur-Rehman, Muhammad'
'Elsegood, Mark R. J.'
'Weaver, George W.'

_publ_section_title
;
 Methyl
 2-methyl-4-(oxiran-2-ylmethoxy)-2<i>H</i>-1,2-benzothiazine-3-carboxylate
 1,1-dioxide
;
_journal_coeditor_code BT5151
_journal_issue 2
_journal_name_full 'Acta Crystallographica Section E'
_journal_page_first o333
_journal_paper_doi 10.1107/S1600536810000668
_journal_volume 66
_journal_year 2010
_chemical_formula_iupac 'C14 H15 N O6 S'
_chemical_formula_moiety 'C14 H15 N O6 S'
_chemical_formula_sum 'C14 H15 N O6 S'
_chemical_formula_weight 325.33
_chemical_name_systematic
;
Methyl
2-methyl-4-(oxiran-2-ylmethoxy)-2<i>H</i>-1,2-benzothiazine-3-carboxylate
1,1-dioxide
;
_space_group_IT_number 14
_symmetry_cell_setting monoclinic
_symmetry_space_group_name_Hall '-P 2ybc'
_symmetry_space_group_name_H-M 'P 1 21/c 1'
_atom_sites_solution_hydrogens geom
_atom_sites_solution_primary direct
_atom_sites_solution_secondary difmap
_audit_creation_method SHELXL97
_cell_angle_alpha 90.00
_cell_angle_beta 96.5250(7)
_cell_angle_gamma 90.00
_cell_formula_units_Z 4
_cell_length_a 7.2007(3)
_cell_length_b 12.8435(6)
_cell_length_c 15.7820(7)
_cell_measurement_reflns_used 4610
_cell_measurement_temperature 300(2)
_cell_measurement_theta_max 31.43
_cell_measurement_theta_min 2.60
_cell_volume 1450.10(11)
_computing_cell_refinement 'SAINT (Bruker, 2007)'
_computing_data_collection 'APEX2 (Bruker, 2007)'
_computing_data_reduction 'SAINT (Bruker, 2007)'
_computing_molecular_graphics 'SHELXTL (Sheldrick, 2008)'
_computing_publication_material 'SHELXTL (Sheldrick, 2008) and local programs'
_computing_structure_refinement 'SHELXL97 (Sheldrick, 2008)'
_computing_structure_solution 'SHELXS97 (Sheldrick, 2008)'
_diffrn_ambient_temperature 300(2)
_diffrn_measured_fraction_theta_full 0.998
_diffrn_measured_fraction_theta_max 0.921
_diffrn_measurement_device_type 'Bruker APEXII CCD'
_diffrn_measurement_method '\w rotation with narrow frames'
_diffrn_radiation_monochromator graphite
_diffrn_radiation_source 'fine-focus sealed tube'
_diffrn_radiation_type MoK\a
_diffrn_radiation_wavelength 0.71073
_diffrn_reflns_av_R_equivalents 0.0158
_diffrn_reflns_av_sigmaI/netI 0.0196
_diffrn_reflns_limit_h_max 10
_diffrn_reflns_limit_h_min -10
_diffrn_reflns_limit_k_max 14
_diffrn_reflns_limit_k_min -18
_diffrn_reflns_limit_l_max 17
_diffrn_reflns_limit_l_min -22
_diffrn_reflns_number 11439
_diffrn_reflns_theta_full 26.00
_diffrn_reflns_theta_max 31.67
_diffrn_reflns_theta_min 2.05
_exptl_absorpt_coefficient_mu 0.253
_exptl_absorpt_correction_T_max 0.942
_exptl_absorpt_correction_T_min 0.897
_exptl_absorpt_correction_type multi-scan
_exptl_absorpt_process_details '(SADABS; Sheldrick,  2004)'
_exptl_crystal_colour colourless
_exptl_crystal_density_diffrn 1.490
_exptl_crystal_density_method 'not measured'
_exptl_crystal_description block
_exptl_crystal_F_000 680
_exptl_crystal_size_max 0.44
_exptl_crystal_size_mid 0.37
_exptl_crystal_size_min 0.24
_refine_diff_density_max 0.703
_refine_diff_density_min -0.265
_refine_ls_extinction_method none
_refine_ls_goodness_of_fit_ref 1.083
_refine_ls_hydrogen_treatment constr
_refine_ls_matrix_type full
_refine_ls_number_parameters 220
_refine_ls_number_reflns 4516
_refine_ls_number_restraints 0
_refine_ls_restrained_S_all 1.083
_refine_ls_R_factor_all 0.0640
_refine_ls_R_factor_gt 0.0506
_refine_ls_shift/su_max 0.001
_refine_ls_shift/su_mean 0.000
_refine_ls_structure_factor_coef Fsqd
_refine_ls_weighting_details 'calc w = 1/[\s^2^(Fo^2^)+(0.0788P)^2^+0.4338P] where P=(Fo^2^+2Fc^2^)/3'
_refine_ls_weighting_scheme calc
_refine_ls_wR_factor_gt 0.1447
_refine_ls_wR_factor_ref 0.1547
_reflns_number_gt 3651
_reflns_number_total 4516
_reflns_threshold_expression I>2\s(I)
_cod_data_source_file bt5151.cif
_cod_data_source_block I
_cod_original_sg_symbol_H-M 'P 21/c'
_cod_database_code 2224863
_cod_database_fobs_code 2224863

loop_
_symmetry_equiv_pos_as_xyz
'x, y, z'
'-x, y+1/2, -z+1/2'
'-x, -y, -z'
'x, -y-1/2, z-1/2'

loop_
_atom_site_type_symbol
_atom_site_label
_atom_site_fract_x
_atom_site_fract_y
_atom_site_fract_z
_atom_site_U_iso_or_equiv
_atom_site_adp_type
_atom_site_calc_flag
_atom_site_refinement_flags
_atom_site_occupancy
_atom_site_disorder_assembly
_atom_site_disorder_group
S S1 0.34508(6) 0.47351(3) 0.61034(2) 0.04004(14) Uani d . 1 . .
O O1 0.53323(19) 0.44619(11) 0.64070(9) 0.0512(3) Uani d . 1 . .
O O2 0.2622(2) 0.43268(12) 0.53097(8) 0.0601(4) Uani d . 1 . .
N N2 0.2133(2) 0.44064(11) 0.68409(9) 0.0387(3) Uani d . 1 . .
C C3 0.2671(2) 0.48744(13) 0.76543(10) 0.0373(3) Uani d . 1 . .
C C4 0.3247(2) 0.58822(13) 0.76958(10) 0.0368(3) Uani d . 1 A .
C C5 0.3205(2) 0.65332(13) 0.69280(10) 0.0366(3) Uani d . 1 . .
C C6 0.3032(3) 0.76159(14) 0.69774(14) 0.0481(4) Uani d . 1 . .
H H6 0.3046 0.7937 0.7506 0.058 Uiso calc R 1 . .
C C7 0.2842(3) 0.82078(16) 0.62423(17) 0.0594(5) Uani d . 1 . .
H H7 0.2724 0.8927 0.6283 0.071 Uiso calc R 1 . .
C C8 0.2823(3) 0.77530(17) 0.54444(16) 0.0571(5) Uani d . 1 . .
H H8 0.2684 0.8163 0.4956 0.069 Uiso calc R 1 . .
C C9 0.3014(3) 0.66804(16) 0.53801(12) 0.0465(4) Uani d . 1 . .
H H9 0.3006 0.6364 0.4850 0.056 Uiso calc R 1 . .
C C10 0.3215(2) 0.60897(13) 0.61187(10) 0.0364(3) Uani d . 1 . .
C C11 0.0099(3) 0.43184(18) 0.65850(14) 0.0550(5) Uani d . 1 . .
H H11A -0.0408 0.4996 0.6443 0.082 Uiso calc R 1 . .
H H11B -0.0493 0.4034 0.7048 0.082 Uiso calc R 1 . .
H H11C -0.0121 0.3869 0.6098 0.082 Uiso calc R 1 . .
C C12 0.2533(3) 0.42003(16) 0.84103(11) 0.0456(4) Uani d . 1 . .
O O3 0.2713(3) 0.44879(15) 0.91356(10) 0.0813(6) Uani d . 1 . .
O O4 0.2175(2) 0.32170(12) 0.81730(9) 0.0546(3) Uani d . 1 . .
C C13 0.2062(3) 0.2467(2) 0.88466(17) 0.0661(6) Uani d . 1 . .
H H13A 0.1027 0.2636 0.9154 0.099 Uiso calc R 1 . .
H H13B 0.3199 0.2482 0.9229 0.099 Uiso calc R 1 . .
H H13C 0.1885 0.1783 0.8605 0.099 Uiso calc R 1 . .
O O5 0.37071(18) 0.63669(11) 0.84539(8) 0.0469(3) Uani d . 1 . .
C C14 0.5579(4) 0.6871(3) 0.8572(2) 0.0451(8) Uani d P 0.646(6) A 1
H H14A 0.5811 0.7217 0.8049 0.054 Uiso calc PR 0.646(6) A 1
H H14B 0.5605 0.7392 0.9018 0.054 Uiso calc PR 0.646(6) A 1
C C15 0.7068(5) 0.6087(3) 0.8807(2) 0.0500(8) Uani d P 0.646(6) A 1
H H15 0.6875 0.5604 0.9270 0.060 Uiso calc PR 0.646(6) A 1
C C16 0.8933(4) 0.6281(2) 0.8656(2) 0.0836(8) Uani d . 1 . .
H H16A 0.9917 0.5941 0.9028 0.100 Uiso calc PR 0.646(6) A 1
H H16B 0.9238 0.6977 0.8477 0.100 Uiso calc PR 0.646(6) A 1
H H16C 0.9273 0.5999 0.9223 0.100 Uiso d PR 0.354(6) A 2
H H16D 0.9886 0.6711 0.8444 0.100 Uiso d PR 0.354(6) A 2
O O6 0.7826(3) 0.56506(15) 0.80605(13) 0.0782(5) Uani d . 1 A .
C C14X 0.5510(8) 0.6227(7) 0.8916(4) 0.057(2) Uani d P 0.354(6) A 2
H H14C 0.5688 0.5497 0.9059 0.069 Uiso calc PR 0.354(6) A 2
H H14D 0.5578 0.6618 0.9444 0.069 Uiso calc PR 0.354(6) A 2
C C15X 0.7008(8) 0.6571(6) 0.8428(5) 0.0577(19) Uani d P 0.354(6) A 2
H H15X 0.6761 0.7179 0.8057 0.069 Uiso calc PR 0.354(6) A 2

loop_
_atom_site_aniso_label
_atom_site_aniso_U_11
_atom_site_aniso_U_22
_atom_site_aniso_U_33
_atom_site_aniso_U_12
_atom_site_aniso_U_13
_atom_site_aniso_U_23
S1 0.0542(3) 0.0363(2) 0.0306(2) 0.00076(16) 0.00890(16) -0.00584(14)
O1 0.0530(7) 0.0515(7) 0.0514(8) 0.0115(6) 0.0160(6) -0.0025(6)
O2 0.0911(11) 0.0555(8) 0.0335(6) -0.0064(7) 0.0059(7) -0.0133(6)
N2 0.0468(7) 0.0380(7) 0.0313(6) -0.0071(6) 0.0045(5) -0.0030(5)
C3 0.0402(8) 0.0430(8) 0.0289(7) -0.0018(6) 0.0050(6) -0.0006(6)
C4 0.0378(7) 0.0428(8) 0.0304(7) -0.0006(6) 0.0065(5) -0.0093(6)
C5 0.0362(7) 0.0358(7) 0.0384(8) -0.0005(6) 0.0070(6) -0.0037(6)
C6 0.0459(9) 0.0390(8) 0.0603(11) 0.0014(7) 0.0103(8) -0.0083(8)
C7 0.0552(11) 0.0375(9) 0.0866(16) 0.0056(8) 0.0125(10) 0.0097(10)
C8 0.0519(10) 0.0546(11) 0.0655(13) 0.0047(9) 0.0095(9) 0.0221(10)
C9 0.0444(9) 0.0561(10) 0.0393(8) -0.0004(8) 0.0062(7) 0.0092(8)
C10 0.0398(7) 0.0362(7) 0.0336(7) -0.0002(6) 0.0064(6) -0.0001(6)
C11 0.0496(10) 0.0624(12) 0.0509(11) -0.0095(9) -0.0028(8) -0.0024(9)
C12 0.0443(9) 0.0565(10) 0.0362(8) -0.0017(8) 0.0059(6) 0.0082(7)
O3 0.1263(17) 0.0833(12) 0.0346(7) -0.0132(11) 0.0108(9) 0.0083(7)
O4 0.0625(8) 0.0499(8) 0.0511(8) -0.0061(6) 0.0045(6) 0.0157(6)
C13 0.0581(12) 0.0672(14) 0.0722(15) -0.0055(10) 0.0040(10) 0.0354(12)
O5 0.0506(7) 0.0567(8) 0.0339(6) -0.0054(6) 0.0068(5) -0.0157(5)
C14 0.0521(16) 0.0411(16) 0.0413(15) -0.0052(11) 0.0025(11) -0.0107(13)
C15 0.0631(19) 0.0476(18) 0.0383(15) 0.0020(14) 0.0021(12) -0.0019(13)
C16 0.0560(13) 0.0798(17) 0.112(2) 0.0020(12) -0.0028(14) -0.0217(17)
O6 0.0746(11) 0.0750(11) 0.0880(13) 0.0021(9) 0.0224(10) -0.0291(10)
C14X 0.043(3) 0.092(6) 0.035(3) 0.005(3) -0.003(2) -0.016(3)
C15X 0.049(3) 0.057(4) 0.067(4) -0.002(3) 0.007(3) -0.010(3)

loop_
_atom_type_symbol
_atom_type_description
_atom_type_scat_dispersion_real
_atom_type_scat_dispersion_imag
_atom_type_scat_source
C C 0.0033 0.0016 'International Tables Vol C Tables 4.2.6.8 and 6.1.1.4'
H H 0.0000 0.0000 'International Tables Vol C Tables 4.2.6.8 and 6.1.1.4'
N N 0.0061 0.0033 'International Tables Vol C Tables 4.2.6.8 and 6.1.1.4'
O O 0.0106 0.0060 'International Tables Vol C Tables 4.2.6.8 and 6.1.1.4'
S S 0.1246 0.1234 'International Tables Vol C Tables 4.2.6.8 and 6.1.1.4'

loop_
_geom_angle_atom_site_label_1
_geom_angle_atom_site_label_2
_geom_angle_atom_site_label_3
_geom_angle_site_symmetry_1
_geom_angle_site_symmetry_3
_geom_angle
_geom_angle_publ_flag
O2 S1 O1 . . 119.39(9) ?
O2 S1 N2 . . 108.14(9) ?
O1 S1 N2 . . 107.59(8) ?
O2 S1 C10 . . 110.29(9) ?
O1 S1 C10 . . 109.25(8) ?
N2 S1 C10 . . 100.47(7) ?
C3 N2 C11 . . 115.86(14) ?
C3 N2 S1 . . 114.17(11) ?
C11 N2 S1 . . 117.46(12) ?
C4 C3 N2 . . 119.59(14) ?
C4 C3 C12 . . 124.33(15) ?
N2 C3 C12 . . 116.07(15) ?
O5 C4 C3 . . 121.52(15) ?
O5 C4 C5 . . 116.50(15) ?
C3 C4 C5 . . 121.65(14) ?
C6 C5 C10 . . 117.72(16) ?
C6 C5 C4 . . 120.88(15) ?
C10 C5 C4 . . 121.28(14) ?
C7 C6 C5 . . 120.10(19) ?
C7 C6 H6 . . 120.0 ?
C5 C6 H6 . . 120.0 ?
C6 C7 C8 . . 121.39(19) ?
C6 C7 H7 . . 119.3 ?
C8 C7 H7 . . 119.3 ?
C7 C8 C9 . . 119.55(19) ?
C7 C8 H8 . . 120.2 ?
C9 C8 H8 . . 120.2 ?
C10 C9 C8 . . 118.92(18) ?
C10 C9 H9 . . 120.5 ?
C8 C9 H9 . . 120.5 ?
C9 C10 C5 . . 122.31(16) ?
C9 C10 S1 . . 122.33(13) ?
C5 C10 S1 . . 115.35(12) ?
N2 C11 H11A . . 109.5 ?
N2 C11 H11B . . 109.5 ?
H11A C11 H11B . . 109.5 ?
N2 C11 H11C . . 109.5 ?
H11A C11 H11C . . 109.5 ?
H11B C11 H11C . . 109.5 ?
O3 C12 O4 . . 123.89(18) ?
O3 C12 C3 . . 125.4(2) ?
O4 C12 C3 . . 110.75(15) ?
C12 O4 C13 . . 116.76(18) ?
O4 C13 H13A . . 109.5 ?
O4 C13 H13B . . 109.5 ?
H13A C13 H13B . . 109.5 ?
O4 C13 H13C . . 109.5 ?
H13A C13 H13C . . 109.5 ?
H13B C13 H13C . . 109.5 ?
C4 O5 C14X . . 120.7(3) ?
C4 O5 C14 . . 115.97(16) ?
C15 C14 O5 . . 110.7(3) ?
C15 C14 H14A . . 109.5 ?
O5 C14 H14A . . 109.5 ?
C15 C14 H14B . . 109.5 ?
O5 C14 H14B . . 109.5 ?
H14A C14 H14B . . 108.1 ?
C16 C15 O6 . . 58.9(2) ?
C16 C15 C14 . . 120.8(4) ?
O6 C15 C14 . . 112.5(3) ?
C16 C15 H15 . . 117.0 ?
O6 C15 H15 . . 117.0 ?
C14 C15 H15 . . 117.0 ?
C15 C16 O6 . . 62.37(18) ?
O6 C16 C15X . . 61.9(3) ?
C15 C16 H16A . . 117.5 ?
O6 C16 H16A . . 117.5 ?
C15X C16 H16A . . 152.0 ?
C15 C16 H16B . . 117.5 ?
O6 C16 H16B . . 117.5 ?
C15X C16 H16B . . 86.1 ?
H16A C16 H16B . . 114.6 ?
C15 C16 H16C . . 85.6 ?
O6 C16 H16C . . 117.6 ?
C15X C16 H16C . . 117.5 ?
H16B C16 H16C . . 124.8 ?
C15 C16 H16D . . 151.9 ?
O6 C16 H16D . . 117.6 ?
C15X C16 H16D . . 117.7 ?
H16A C16 H16D . . 88.2 ?
H16C C16 H16D . . 114.7 ?
C16 O6 C15 . . 58.70(19) ?
C16 O6 C15X . . 59.9(3) ?
O5 C14X C15X . . 112.1(6) ?
O5 C14X H14C . . 109.2 ?
C15X C14X H14C . . 109.2 ?
O5 C14X H14D . . 109.2 ?
C15X C14X H14D . . 109.2 ?
H14C C14X H14D . . 107.9 ?
C16 C15X C14X . . 122.4(8) ?
C16 C15X O6 . . 58.2(3) ?
C14X C15X O6 . . 108.5(7) ?
C16 C15X H15X . . 117.4 ?
C14X C15X H15X . . 117.4 ?
O6 C15X H15X . . 117.4 ?

loop_
_geom_bond_atom_site_label_1
_geom_bond_atom_site_label_2
_geom_bond_site_symmetry_2
_geom_bond_distance
_geom_bond_publ_flag
S1 O2 . 1.4249(14) ?
S1 O1 . 1.4285(15) ?
S1 N2 . 1.6384(14) ?
S1 C10 . 1.7484(17) ?
N2 C3 . 1.430(2) ?
N2 C11 . 1.478(2) ?
C3 C4 . 1.358(2) ?
C3 C12 . 1.487(2) ?
C4 O5 . 1.3559(18) ?
C4 C5 . 1.470(2) ?
C5 C6 . 1.399(2) ?
C5 C10 . 1.399(2) ?
C6 C7 . 1.381(3) ?
C6 H6 . 0.9300 ?
C7 C8 . 1.387(3) ?
C7 H7 . 0.9300 ?
C8 C9 . 1.389(3) ?
C8 H8 . 0.9300 ?
C9 C10 . 1.385(2) ?
C9 H9 . 0.9300 ?
C11 H11A . 0.9600 ?
C11 H11B . 0.9600 ?
C11 H11C . 0.9600 ?
C12 O3 . 1.196(2) ?
C12 O4 . 1.334(3) ?
O4 C13 . 1.444(2) ?
C13 H13A . 0.9600 ?
C13 H13B . 0.9600 ?
C13 H13C . 0.9600 ?
O5 C14X . 1.426(6) ?
O5 C14 . 1.488(3) ?
C14 C15 . 1.486(5) ?
C14 H14A . 0.9700 ?
C14 H14B . 0.9700 ?
C15 C16 . 1.413(5) ?
C15 O6 . 1.465(4) ?
C15 H15 . 0.9800 ?
C16 O6 . 1.416(3) ?
C16 C15X . 1.441(7) ?
C16 H16A . 0.9700 ?
C16 H16B . 0.9700 ?
C16 H16C . 0.9699 ?
C16 H16D . 0.9701 ?
O6 C15X . 1.469(7) ?
C14X C15X . 1.462(11) ?
C14X H14C . 0.9700 ?
C14X H14D . 0.9700 ?
C15X H15X . 0.9800 ?

loop_
_geom_hbond_atom_site_label_D
_geom_hbond_atom_site_label_H
_geom_hbond_atom_site_label_A
_geom_hbond_site_symmetry_A
_geom_hbond_distance_DH
_geom_hbond_distance_HA
_geom_hbond_distance_DA
_geom_hbond_angle_DHA
C7 H7 O6 2_656 0.93 2.49 3.377(3) 158
C15 H15 O3 3_667 0.98 2.50 3.317(4) 140.2

loop_
_geom_torsion_atom_site_label_1
_geom_torsion_atom_site_label_2
_geom_torsion_atom_site_label_3
_geom_torsion_atom_site_label_4
_geom_torsion_site_symmetry_1
_geom_torsion_site_symmetry_2
_geom_torsion_site_symmetry_3
_geom_torsion_site_symmetry_4
_geom_torsion
_geom_torsion_publ_flag
O2 S1 N2 C3 . . . . -172.61(13) ?
O1 S1 N2 C3 . . . . 57.18(14) ?
C10 S1 N2 C3 . . . . -57.04(13) ?
O2 S1 N2 C11 . . . . -32.06(16) ?
O1 S1 N2 C11 . . . . -162.27(14) ?
C10 S1 N2 C11 . . . . 83.50(14) ?
C11 N2 C3 C4 . . . . -101.63(19) ?
S1 N2 C3 C4 . . . . 39.6(2) ?
C11 N2 C3 C12 . . . . 77.8(2) ?
S1 N2 C3 C12 . . . . -141.04(13) ?
N2 C3 C4 O5 . . . . 177.68(14) ?
C12 C3 C4 O5 . . . . -1.7(3) ?
N2 C3 C4 C5 . . . . 4.5(2) ?
C12 C3 C4 C5 . . . . -174.86(15) ?
O5 C4 C5 C6 . . . . -20.4(2) ?
C3 C4 C5 C6 . . . . 153.18(17) ?
O5 C4 C5 C10 . . . . 163.78(14) ?
C3 C4 C5 C10 . . . . -22.7(2) ?
C10 C5 C6 C7 . . . . 1.3(3) ?
C4 C5 C6 C7 . . . . -174.71(17) ?
C5 C6 C7 C8 . . . . -0.2(3) ?
C6 C7 C8 C9 . . . . -0.5(3) ?
C7 C8 C9 C10 . . . . 0.1(3) ?
C8 C9 C10 C5 . . . . 1.0(3) ?
C8 C9 C10 S1 . . . . 179.64(14) ?
C6 C5 C10 C9 . . . . -1.7(2) ?
C4 C5 C10 C9 . . . . 174.28(15) ?
C6 C5 C10 S1 . . . . 179.57(13) ?
C4 C5 C10 S1 . . . . -4.4(2) ?
O2 S1 C10 C9 . . . . -25.20(17) ?
O1 S1 C10 C9 . . . . 107.90(15) ?
N2 S1 C10 C9 . . . . -139.14(15) ?
O2 S1 C10 C5 . . . . 153.53(13) ?
O1 S1 C10 C5 . . . . -73.37(14) ?
N2 S1 C10 C5 . . . . 39.59(14) ?
C4 C3 C12 O3 . . . . 8.5(3) ?
N2 C3 C12 O3 . . . . -170.9(2) ?
C4 C3 C12 O4 . . . . -171.60(16) ?
N2 C3 C12 O4 . . . . 9.0(2) ?
O3 C12 O4 C13 . . . . -2.0(3) ?
C3 C12 O4 C13 . . . . 178.12(16) ?
C3 C4 O5 C14X . . . . 81.6(5) ?
C5 C4 O5 C14X . . . . -104.9(5) ?
C3 C4 O5 C14 . . . . 126.8(2) ?
C5 C4 O5 C14 . . . . -59.7(2) ?
C4 O5 C14 C15 . . . . -79.8(3) ?
C14X O5 C14 C15 . . . . 27.8(4) ?
O5 C14 C15 C16 . . . . 157.0(3) ?
O5 C14 C15 O6 . . . . 90.8(3) ?
C14 C15 C16 O6 . . . . -99.3(3) ?
O6 C15 C16 C15X . . . . 79.6(5) ?
C14 C15 C16 C15X . . . . -19.7(5) ?
C15X C16 O6 C15 . . . . -39.9(4) ?
C15 C16 O6 C15X . . . . 39.9(4) ?
C14 C15 O6 C16 . . . . 113.4(4) ?
C16 C15 O6 C15X . . . . -81.5(5) ?
C14 C15 O6 C15X . . . . 31.9(5) ?
C4 O5 C14X C15X . . . . 60.1(8) ?
C14 O5 C14X C15X . . . . -34.6(5) ?
C15 C16 C15X C14X . . . . 11.7(5) ?
O6 C16 C15X C14X . . . . 92.8(6) ?
C15 C16 C15X O6 . . . . -81.2(5) ?
O5 C14X C15X C16 . . . . -164.2(5) ?
O5 C14X C15X O6 . . . . -100.7(7) ?
C15 O6 C15X C16 . . . . 77.6(5) ?
C16 O6 C15X C14X . . . . -117.2(7) ?
C15 O6 C15X C14X . . . . -39.7(5) ?
